data_4033336
loop_
_publ_author_name
'Gob\'e, Val\'erian'
'Dousset, Maxime'
'Retailleau, Pascal'
'Gandon, Vincent'
'Guinchard, Xavier'

_publ_section_title
;
 Dissecting the Gold(I)-Catalyzed Carboaminations of N-Allyl
 Tetrahydro-\b-carbolines to Allenes.
;
_journal_issue 2
_journal_name_full 'The Journal of organic chemistry'
_journal_page_first 898
_journal_page_last 912
_journal_paper_doi 10.1021/acs.joc.7b02900
_journal_volume 83
_journal_year 2018
_chemical_formula_moiety 'C20 H24 N2 O'
_chemical_formula_sum 'C20 H24 N2 O'
_chemical_formula_weight 308.41
_space_group_crystal_system monoclinic
_space_group_IT_number 14
_space_group_name_Hall '-P 2yn'
_space_group_name_H-M_alt 'P 1 21/n 1'
_symmetry_space_group_name_Hall '-P 2yn'
_symmetry_space_group_name_H-M 'P 1 21/n 1'
_atom_sites_solution_hydrogens mixed
_atom_sites_solution_primary direct
_atom_sites_solution_secondary difmap
_audit_creation_date 2015-12-23
_audit_creation_method
;
Olex2 1.2
(compiled 2015.09.30 svn.r3233 for OlexSys, GUI svn.r5103)
;
_cell_angle_alpha 90
_cell_angle_beta 93.379(4)
_cell_angle_gamma 90
_cell_formula_units_Z 8
_cell_length_a 11.8630(8)
_cell_length_b 13.9407(10)
_cell_length_c 20.0390(14)
_cell_measurement_reflns_used 1430
_cell_measurement_temperature 293
_cell_measurement_theta_max 27.5
_cell_measurement_theta_min 3.0
_cell_volume 3308.3(4)
_computing_cell_refinement
;
CrystalClear-SM Expert 2.1 b45 (Rigaku, 2015)
;
_computing_data_collection
;
CrystalClear-SM Expert 2.1 b45 (Rigaku, 2015)
;
_computing_data_reduction
;
CrystalClear-SM Expert 2.1 b45 (Rigaku, 2015)
;
_computing_molecular_graphics 'Olex2 (Dolomanov et al., 2009)'
_computing_publication_material 'Olex2 (Dolomanov et al., 2009)'
_computing_structure_refinement 'ShelXL (Sheldrick, 2015)'
_diffrn_ambient_temperature 293
_diffrn_detector PILT
_diffrn_detector_area_resol_mean 5.8140
_diffrn_measured_fraction_theta_full 0.993
_diffrn_measured_fraction_theta_max 0.992
_diffrn_measurement_details
;
scan:
    Number of images: 324
               Slice: -90.0000 - 72.0000
         Image width: 0.5000
            Exp time: 25.0000
       Rotation axis: Omega
               Omega: 0.0000
               Kappa: 8.0000
                 Phi: 144.0000
                 XTD: 30.0000
              2theta: 0.0000
scan:
    Number of images: 248
               Slice: -34.0000 - 90.0000
         Image width: 0.5000
            Exp time: 25.0000
       Rotation axis: Omega
               Omega: 0.0000
               Kappa: 72.0000
                 Phi: -180.0000
                 XTD: 30.0000
              2theta: 0.0000
scan:
    Number of images: 90
               Slice: 38.0000 - 83.0000
         Image width: 0.5000
            Exp time: 25.0000
       Rotation axis: Omega
               Omega: 0.0000
               Kappa: 56.0000
                 Phi: -144.0000
                 XTD: 30.0000
              2theta: 0.0000
scan:
    Number of images: 126
               Slice: -10.0000 - 53.0000
         Image width: 0.5000
            Exp time: 25.0000
       Rotation axis: Omega
               Omega: 0.0000
               Kappa: 72.0000
                 Phi: -36.0000
                 XTD: 30.0000
              2theta: 0.0000
scan:
    Number of images: 91
               Slice: -22.5000 - 23.0000
         Image width: 0.5000
            Exp time: 25.0000
       Rotation axis: Omega
               Omega: 0.0000
               Kappa: 56.0000
                 Phi: 36.0000
                 XTD: 30.0000
              2theta: 0.0000
;
_diffrn_measurement_device
;
AFC12 (Right): Kappa 3 circle
;
_diffrn_measurement_device_type
;
Rigaku Pilatus 200K
;
_diffrn_measurement_method 'profile data from \w-scans'
_diffrn_measurement_specimen_support Fiber
_diffrn_orient_matrix_type d*Trek
_diffrn_orient_matrix_UB_11 -0.064713
_diffrn_orient_matrix_UB_12 0.031286
_diffrn_orient_matrix_UB_13 -0.043881
_diffrn_orient_matrix_UB_21 -0.012351
_diffrn_orient_matrix_UB_22 -0.064685
_diffrn_orient_matrix_UB_23 -0.027903
_diffrn_orient_matrix_UB_31 -0.032945
_diffrn_orient_matrix_UB_32 -0.009339
_diffrn_orient_matrix_UB_33 0.036234
_diffrn_radiation_monochromator Confocal
_diffrn_radiation_type MoK\a
_diffrn_radiation_wavelength 0.71075
_diffrn_reflns_av_R_equivalents 0.0744
_diffrn_reflns_av_unetI/netI 0.0407
_diffrn_reflns_Laue_measured_fraction_full 0.993
_diffrn_reflns_Laue_measured_fraction_max 0.992
_diffrn_reflns_limit_h_max 15
_diffrn_reflns_limit_h_min -15
_diffrn_reflns_limit_k_max 18
_diffrn_reflns_limit_k_min -18
_diffrn_reflns_limit_l_max 26
_diffrn_reflns_limit_l_min -26
_diffrn_reflns_number 56918
_diffrn_reflns_point_group_measured_fraction_full 0.993
_diffrn_reflns_point_group_measured_fraction_max 0.992
_diffrn_reflns_theta_full 25.242
_diffrn_reflns_theta_max 27.573
_diffrn_reflns_theta_min 3.904
_diffrn_source MicroMax003_Mo
_diffrn_source_current 0.6
_diffrn_source_power 0.03
_diffrn_source_voltage 50.0
_exptl_absorpt_coefficient_mu 0.077
_exptl_absorpt_correction_T_max 1.000
_exptl_absorpt_correction_T_min 0.884
_exptl_absorpt_correction_type multi-scan
_exptl_absorpt_process_details '(REQAB; Rigaku, 1998)'
_exptl_crystal_colour Colorless
_exptl_crystal_density_diffrn 1.238
_exptl_crystal_description Platelet
_exptl_crystal_F_000 1328
_exptl_crystal_preparation Fiber
_exptl_crystal_size_max 0.220
_exptl_crystal_size_mid 0.120
_exptl_crystal_size_min 0.050
_refine_diff_density_max 0.186
_refine_diff_density_min -0.203
_refine_diff_density_rms 0.036
_refine_ls_extinction_method none
_refine_ls_goodness_of_fit_ref 1.067
_refine_ls_hydrogen_treatment mixed
_refine_ls_matrix_type full
_refine_ls_number_parameters 423
_refine_ls_number_reflns 7602
_refine_ls_number_restraints 0
_refine_ls_restrained_S_all 1.067
_refine_ls_R_factor_all 0.0809
_refine_ls_R_factor_gt 0.0479
_refine_ls_shift/su_max 0.000
_refine_ls_shift/su_mean 0.000
_refine_ls_structure_factor_coef Fsqd
_refine_ls_weighting_details 'w=1/[\s^2^(Fo^2^)+(0.0389P)^2^+0.9835P] where P=(Fo^2^+2Fc^2^)/3'
_refine_ls_weighting_scheme calc
_refine_ls_wR_factor_gt 0.1006
_refine_ls_wR_factor_ref 0.1194
_reflns_Friedel_coverage 0.000
_reflns_number_gt 5223
_reflns_number_total 7613
_reflns_threshold_expression 'I > 2\s(I)'
_cod_data_source_file jo7b02900_si_002.cif
_cod_data_source_block xg-1304_cmpd_13g
_cod_depositor_comments
;
The following automatic conversions were performed:

'_exptl_absorpt_correction_type' value 'Multi-scan' changed to
'multi-scan' according to
/home/data/users/saulius/crontab/automatic-downloads/rss-feeds/ACS/lib/dictionaries/cif_core.dic
dictionary named 'cif_core.dic' version 2.4.2 from 2011-04-26.

Automatic conversion script
Id: cif_fix_values 4973 2017-02-22 13:04:09Z antanas 

 Adding full bibliography for 4033334--4033336.cif.
;
_cod_database_code 4033336
_shelx_space_group_comment
;
The symmetry employed for this shelxl refinement is uniquely defined
by the following loop, which should always be used as a source of
symmetry information in preference to the above space-group names.
They are only intended as comments.
;
_olex2_refinement_description
;
1. Fixed Uiso
 At 1.2 times of:
  All C(H) groups, {H17C,H17D,H1B} of C17B, All C(H,H) groups, All N(H) groups
 At 1.5 times of:
  {H10D,H10E,H10F} of C10B, {H10A,H10B,H10C} of C10A
2.a Ternary CH refined with riding coordinates:
 C2A(H2AA), C5A(H5A), C14A(H14A), C2B(H2B), C5B(H5B), C14B(H14B)
2.b Secondary CH2 refined with riding coordinates:
 C3A(H3AA,H3AB), C4A(H4AA,H4AB), C8A(H8AA,H8AB), C9A(H9AA,H9AB), C15A(H15A,
 H15B), C3B(H3BA,H3BB), C4B(H4BA,H4BB), C8B(H8BA,H8BB), C9B(H9BA,H9BB),
 C15B(H15C,H15D)
2.c Aromatic/amide H refined with riding coordinates:
 C22B(H22B), C22A(H22A), C21B(H21B), C21A(H21A), C20A(H20A), C19A(H19A),
 C20B(H20B), C19B(H19B), C16A(H16A), C16B(H16B)
2.d X=CH2 refined with riding coordinates:
 C17A(H17A,H17B), C17B(H17C,H17D)
2.e Idealised Me refined as rotating group:
 C10A(H10A,H10B,H10C), C10B(H10D,H10E,H10F)
;
_shelx_shelxl_version_number 2014/7
_olex2_submission_special_instructions 'No special instructions were received'

loop_
_space_group_symop_operation_xyz
'x, y, z'
'-x+1/2, y+1/2, -z+1/2'
'-x, -y, -z'
'x-1/2, -y-1/2, z-1/2'

loop_
_atom_site_label
_atom_site_type_symbol
_atom_site_fract_x
_atom_site_fract_y
_atom_site_fract_z
_atom_site_U_iso_or_equiv
_atom_site_adp_type
_atom_site_occupancy
_atom_site_site_symmetry_order
_atom_site_calc_flag
_atom_site_refinement_flags_posn
O1A O 0.74717(10) 0.43212(8) 0.35700(6) 0.0478(3) Uani 1 1 d .
N2A N 0.87039(11) 0.73443(10) 0.15534(7) 0.0381(3) Uani 1 1 d .
H2A H 0.8336(15) 0.7863(13) 0.1611(9) 0.046 Uiso 1 1 d R
C23B C 0.52364(14) 0.60675(12) 0.11647(8) 0.0432(4) Uani 1 1 d .
C23A C 0.98143(14) 0.62338(12) 0.11036(8) 0.0413(4) Uani 1 1 d .
C22B C 0.62595(16) 0.61902(16) 0.08605(9) 0.0549(5) Uani 1 1 d .
H22B H 0.6618 0.6784 0.0870 0.066 Uiso 1 1 calc R
C22A C 1.05762(16) 0.59026(16) 0.06484(9) 0.0576(5) Uani 1 1 d .
H22A H 1.0826 0.5270 0.0662 0.069 Uiso 1 1 calc R
C21B C 0.67276(17) 0.54183(18) 0.05470(9) 0.0635(6) Uani 1 1 d .
H21B H 0.7409 0.5495 0.0346 0.076 Uiso 1 1 calc R
C21A C 1.09479(19) 0.65314(19) 0.01806(11) 0.0717(6) Uani 1 1 d .
H21A H 1.1456 0.6319 -0.0123 0.086 Uiso 1 1 calc R
N1A N 0.80025(10) 0.54161(8) 0.27525(6) 0.0339(3) Uani 1 1 d .
C1A C 0.71323(13) 0.51809(11) 0.32186(8) 0.0391(3) Uani 1 1 d .
C2A C 0.71379(14) 0.59351(12) 0.37761(8) 0.0419(4) Uani 1 1 d .
H2AA H 0.6428 0.5856 0.3996 0.050 Uiso 1 1 calc R
C3A C 0.71673(16) 0.69724(12) 0.35369(9) 0.0476(4) Uani 1 1 d .
H3AA H 0.6418 0.7157 0.3363 0.057 Uiso 1 1 calc R
H3AB H 0.7373 0.7385 0.3914 0.057 Uiso 1 1 calc R
C4A C 0.79984(15) 0.71246(11) 0.29984(8) 0.0421(4) Uani 1 1 d .
H4AA H 0.8764 0.7079 0.3194 0.051 Uiso 1 1 calc R
H4AB H 0.7896 0.7761 0.2808 0.051 Uiso 1 1 calc R
C5A C 0.78159(13) 0.63748(10) 0.24509(7) 0.0344(3) Uani 1 1 d .
H5A H 0.7035 0.6417 0.2265 0.041 Uiso 1 1 calc R
C6A C 0.85953(13) 0.64961(10) 0.19002(7) 0.0346(3) Uani 1 1 d .
C7A C 0.92518(13) 0.58092(11) 0.16450(8) 0.0383(3) Uani 1 1 d .
C8A C 0.92284(15) 0.48034(12) 0.18973(9) 0.0456(4) Uani 1 1 d .
H8AA H 0.9876 0.4688 0.2205 0.055 Uiso 1 1 calc R
H8AB H 0.9260 0.4357 0.1528 0.055 Uiso 1 1 calc R
C9A C 0.81425(14) 0.46585(11) 0.22507(8) 0.0421(4) Uani 1 1 d .
H9AA H 0.7505 0.4669 0.1925 0.050 Uiso 1 1 calc R
H9AB H 0.8159 0.4037 0.2468 0.050 Uiso 1 1 calc R
C10A C 0.59660(15) 0.49741(14) 0.28926(10) 0.0544(5) Uani 1 1 d .
H10A H 0.5668 0.5546 0.2682 0.082 Uiso 1 1 calc GR
H10B H 0.5473 0.4766 0.3227 0.082 Uiso 1 1 calc GR
H10C H 0.6022 0.4479 0.2563 0.082 Uiso 1 1 calc GR
C20A C 1.0582(2) 0.74762(19) 0.01525(11) 0.0725(6) Uani 1 1 d .
H20A H 1.0852 0.7883 -0.0169 0.087 Uiso 1 1 calc R
C19A C 0.98294(17) 0.78271(15) 0.05875(9) 0.0568(5) Uani 1 1 d .
H19A H 0.9585 0.8461 0.0566 0.068 Uiso 1 1 calc R
C14A C 0.80984(15) 0.55993(13) 0.42883(8) 0.0470(4) Uani 1 1 d .
H14A H 0.7777 0.5547 0.4726 0.056 Uiso 1 1 calc R
C18A C 0.94496(13) 0.71965(12) 0.10601(8) 0.0406(4) Uani 1 1 d .
C15A C 0.83550(18) 0.45867(14) 0.40522(10) 0.0566(5) Uani 1 1 d .
H15A H 0.9079 0.4572 0.3852 0.068 Uiso 1 1 calc R
H15B H 0.8381 0.4144 0.4426 0.068 Uiso 1 1 calc R
C18B C 0.47121(14) 0.51595(12) 0.11253(8) 0.0429(4) Uani 1 1 d .
C17A C 0.9352(3) 0.67973(19) 0.48671(13) 0.0981(9) Uani 1 1 d .
H17A H 0.8849 0.6860 0.5203 0.118 Uiso 1 1 calc R
H17B H 1.0015 0.7155 0.4885 0.118 Uiso 1 1 calc R
C20B C 0.61994(18) 0.45274(17) 0.05258(10) 0.0631(5) Uani 1 1 d .
H20B H 0.6537 0.4019 0.0313 0.076 Uiso 1 1 calc R
O1B O 0.26987(10) 0.84656(7) 0.32967(6) 0.0455(3) Uani 1 1 d .
N1B N 0.37153(12) 0.52166(10) 0.14441(7) 0.0429(3) Uani 1 1 d .
N2B N 0.30581(11) 0.73211(9) 0.24735(7) 0.0380(3) Uani 1 1 d .
C1B C 0.21819(13) 0.77233(11) 0.28843(9) 0.0422(4) Uani 1 1 d .
C2B C 0.18533(14) 0.69794(11) 0.33949(9) 0.0451(4) Uani 1 1 d .
H2B H 0.1182 0.7228 0.3599 0.054 Uiso 1 1 calc R
C3B C 0.15250(15) 0.60096(12) 0.30878(10) 0.0514(4) Uani 1 1 d .
H3BA H 0.1488 0.5538 0.3442 0.062 Uiso 1 1 calc R
H3BB H 0.0779 0.6059 0.2865 0.062 Uiso 1 1 calc R
C4B C 0.23546(15) 0.56665(11) 0.25887(9) 0.0464(4) Uani 1 1 d .
H4BA H 0.3033 0.5435 0.2831 0.056 Uiso 1 1 calc R
H4BB H 0.2022 0.5133 0.2336 0.056 Uiso 1 1 calc R
C5B C 0.26738(13) 0.64461(11) 0.21065(8) 0.0398(4) Uani 1 1 d .
H5B H 0.2015 0.6604 0.1809 0.048 Uiso 1 1 calc R
C6B C 0.36196(14) 0.61324(11) 0.16965(8) 0.0388(3) Uani 1 1 d .
C7B C 0.45226(14) 0.66708(12) 0.15399(8) 0.0419(4) Uani 1 1 d .
C8B C 0.46424(16) 0.76844(12) 0.17757(9) 0.0498(4) Uani 1 1 d .
H8BA H 0.4870 0.8090 0.1414 0.060 Uiso 1 1 calc R
H8BB H 0.5218 0.7724 0.2139 0.060 Uiso 1 1 calc R
C9B C 0.35180(16) 0.80239(11) 0.20122(9) 0.0489(4) Uani 1 1 d .
H9BA H 0.3618 0.8637 0.2237 0.059 Uiso 1 1 calc R
H9BB H 0.2988 0.8113 0.1630 0.059 Uiso 1 1 calc R
C10B C 0.11810(16) 0.81724(14) 0.24965(11) 0.0596(5) Uani 1 1 d .
H10D H 0.1441 0.8669 0.2211 0.089 Uiso 1 1 calc GR
H10E H 0.0676 0.8443 0.2803 0.089 Uiso 1 1 calc GR
H10F H 0.0792 0.7691 0.2230 0.089 Uiso 1 1 calc GR
C19B C 0.51919(16) 0.43822(14) 0.08125(9) 0.0536(4) Uani 1 1 d .
H19B H 0.4842 0.3785 0.0798 0.064 Uiso 1 1 calc R
C14B C 0.28352(15) 0.70190(12) 0.39431(9) 0.0467(4) Uani 1 1 d .
H14B H 0.2512 0.7016 0.4382 0.056 Uiso 1 1 calc R
C15B C 0.33578(17) 0.80127(13) 0.38304(10) 0.0563(5) Uani 1 1 d .
H15C H 0.3345 0.8395 0.4234 0.068 Uiso 1 1 calc R
H15D H 0.4135 0.7946 0.3713 0.068 Uiso 1 1 calc R
C16A C 0.91284(18) 0.62078(15) 0.43710(10) 0.0621(5) Uani 1 1 d .
H16A H 0.9652 0.6165 0.4045 0.075 Uiso 1 1 calc R
C16B C 0.36907(16) 0.62373(13) 0.39288(9) 0.0514(4) Uani 1 1 d .
H16B H 0.4213 0.6273 0.3601 0.062 Uiso 1 1 calc R
C17B C 0.3768(2) 0.55101(17) 0.43353(13) 0.0836(7) Uani 1 1 d .
H17C H 0.3261 0.5448 0.4670 0.100 Uiso 1 1 calc R
H17D H 0.4329 0.5052 0.4292 0.100 Uiso 1 1 calc R
H1B H 0.322(2) 0.4697(19) 0.1514(13) 0.100 Uiso 1 1 d R

loop_
_atom_site_aniso_label
_atom_site_aniso_U_11
_atom_site_aniso_U_22
_atom_site_aniso_U_33
_atom_site_aniso_U_23
_atom_site_aniso_U_13
_atom_site_aniso_U_12
O1A 0.0568(7) 0.0330(6) 0.0532(7) 0.0085(5) 0.0016(6) -0.0058(5)
N2A 0.0411(8) 0.0301(7) 0.0433(7) 0.0024(6) 0.0046(6) 0.0006(6)
C23B 0.0438(9) 0.0495(10) 0.0357(8) 0.0026(7) -0.0035(7) -0.0053(7)
C23A 0.0387(9) 0.0441(9) 0.0409(8) -0.0047(7) 0.0015(7) -0.0009(7)
C22B 0.0458(10) 0.0737(13) 0.0446(9) 0.0046(9) -0.0037(8) -0.0124(9)
C22A 0.0541(11) 0.0645(12) 0.0553(11) -0.0074(9) 0.0114(9) 0.0065(9)
C21B 0.0437(11) 0.0981(17) 0.0488(10) -0.0006(11) 0.0028(8) 0.0021(11)
C21A 0.0633(13) 0.0937(18) 0.0606(12) -0.0002(12) 0.0264(10) 0.0025(12)
N1A 0.0366(7) 0.0242(6) 0.0412(7) 0.0000(5) 0.0033(5) -0.0011(5)
C1A 0.0368(8) 0.0332(8) 0.0476(9) 0.0048(7) 0.0039(7) -0.0046(6)
C2A 0.0389(9) 0.0419(9) 0.0461(9) 0.0013(7) 0.0116(7) -0.0007(7)
C3A 0.0537(11) 0.0389(9) 0.0513(10) -0.0027(7) 0.0124(8) 0.0084(8)
C4A 0.0544(10) 0.0253(7) 0.0473(9) 0.0007(6) 0.0083(7) 0.0030(7)
C5A 0.0334(8) 0.0281(7) 0.0419(8) 0.0029(6) 0.0021(6) 0.0032(6)
C6A 0.0347(8) 0.0293(7) 0.0394(8) 0.0008(6) -0.0004(6) -0.0011(6)
C7A 0.0370(8) 0.0354(8) 0.0426(8) -0.0027(7) 0.0023(7) 0.0012(6)
C8A 0.0517(10) 0.0333(8) 0.0521(9) -0.0046(7) 0.0057(8) 0.0078(7)
C9A 0.0510(10) 0.0260(7) 0.0488(9) -0.0044(7) 0.0005(7) -0.0030(7)
C10A 0.0398(10) 0.0572(11) 0.0661(11) 0.0041(9) 0.0019(8) -0.0124(8)
C20A 0.0748(15) 0.0843(17) 0.0610(12) 0.0125(12) 0.0254(11) -0.0116(12)
C19A 0.0649(12) 0.0541(11) 0.0523(10) 0.0075(9) 0.0108(9) -0.0092(9)
C14A 0.0552(11) 0.0473(10) 0.0389(8) 0.0042(7) 0.0067(7) -0.0042(8)
C18A 0.0388(9) 0.0441(9) 0.0388(8) -0.0009(7) 0.0014(7) -0.0066(7)
C15A 0.0637(12) 0.0504(11) 0.0546(11) 0.0064(9) -0.0069(9) 0.0069(9)
C18B 0.0434(9) 0.0462(9) 0.0386(8) -0.0002(7) -0.0019(7) -0.0012(7)
C17A 0.125(2) 0.0806(17) 0.0831(17) 0.0067(14) -0.0406(16) -0.0316(16)
C20B 0.0570(12) 0.0767(15) 0.0555(11) -0.0069(10) 0.0033(9) 0.0151(11)
O1B 0.0485(7) 0.0266(5) 0.0598(7) -0.0067(5) -0.0097(5) 0.0041(5)
N1B 0.0463(8) 0.0331(7) 0.0494(8) -0.0050(6) 0.0041(6) -0.0063(6)
N2B 0.0389(7) 0.0243(6) 0.0501(7) -0.0010(5) -0.0022(6) -0.0030(5)
C1B 0.0375(9) 0.0274(7) 0.0604(10) -0.0075(7) -0.0063(7) 0.0025(6)
C2B 0.0363(9) 0.0337(8) 0.0661(11) -0.0082(8) 0.0097(8) 0.0015(7)
C3B 0.0439(10) 0.0364(9) 0.0753(12) -0.0083(8) 0.0147(9) -0.0079(7)
C4B 0.0472(10) 0.0273(8) 0.0656(11) -0.0068(7) 0.0120(8) -0.0081(7)
C5B 0.0376(8) 0.0281(7) 0.0530(9) -0.0043(7) -0.0031(7) -0.0043(6)
C6B 0.0423(9) 0.0306(8) 0.0430(8) -0.0021(6) -0.0034(7) -0.0049(6)
C7B 0.0469(9) 0.0371(8) 0.0410(8) 0.0020(7) -0.0033(7) -0.0084(7)
C8B 0.0579(11) 0.0388(9) 0.0526(10) 0.0010(8) 0.0027(8) -0.0175(8)
C9B 0.0617(11) 0.0273(8) 0.0566(10) 0.0033(7) -0.0057(8) -0.0066(7)
C10B 0.0474(11) 0.0453(10) 0.0834(14) -0.0085(10) -0.0187(10) 0.0115(8)
C19B 0.0566(11) 0.0514(11) 0.0526(10) -0.0046(9) 0.0014(9) 0.0049(9)
C14B 0.0504(10) 0.0408(9) 0.0495(9) -0.0020(7) 0.0089(8) 0.0029(8)
C15B 0.0622(12) 0.0401(10) 0.0641(11) -0.0002(8) -0.0161(9) -0.0020(8)
C16A 0.0624(13) 0.0627(13) 0.0600(12) 0.0144(10) -0.0084(10) -0.0107(10)
C16B 0.0541(11) 0.0440(10) 0.0565(10) 0.0056(8) 0.0063(8) 0.0034(8)
C17B 0.1018(19) 0.0606(14) 0.0897(17) 0.0257(13) 0.0158(14) 0.0156(13)

loop_
_atom_type_symbol
_atom_type_description
_atom_type_scat_dispersion_real
_atom_type_scat_dispersion_imag
_atom_type_scat_source
C C 0.0033 0.0016 'International Tables Vol C Tables 4.2.6.8 and 6.1.1.4'
H H 0.0000 0.0000 'International Tables Vol C Tables 4.2.6.8 and 6.1.1.4'
N N 0.0061 0.0033 'International Tables Vol C Tables 4.2.6.8 and 6.1.1.4'
O O 0.0106 0.0060 'International Tables Vol C Tables 4.2.6.8 and 6.1.1.4'

loop_
_geom_angle_atom_site_label_1
_geom_angle_atom_site_label_2
_geom_angle_atom_site_label_3
_geom_angle
C15A O1A C1A 106.75(12)
C6A N2A H2A 126.3(12)
C18A N2A H2A 125.2(12)
C18A N2A C6A 108.37(13)
C22B C23B C18B 118.42(17)
C22B C23B C7B 135.14(17)
C18B C23B C7B 106.44(14)
C22A C23A C7A 134.73(17)
C22A C23A C18A 118.74(16)
C18A C23A C7A 106.53(14)
C23B C22B H22B 120.5
C21B C22B C23B 119.05(19)
C21B C22B H22B 120.5
C23A C22A H22A 120.7
C21A C22A C23A 118.65(19)
C21A C22A H22A 120.7
C22B C21B H21B 119.4
C22B C21B C20B 121.19(19)
C20B C21B H21B 119.4
C22A C21A H21A 119.3
C22A C21A C20A 121.38(19)
C20A C21A H21A 119.3
C1A N1A C5A 111.58(12)
C1A N1A C9A 112.66(12)
C9A N1A C5A 112.89(12)
O1A C1A N1A 108.11(12)
O1A C1A C2A 103.06(12)
O1A C1A C10A 105.90(13)
N1A C1A C2A 109.69(12)
N1A C1A C10A 115.10(14)
C10A C1A C2A 114.02(14)
C1A C2A H2AA 106.5
C1A C2A C14A 104.19(13)
C3A C2A C1A 114.86(13)
C3A C2A H2AA 106.5
C3A C2A C14A 117.53(14)
C14A C2A H2AA 106.5
C2A C3A H3AA 109.1
C2A C3A H3AB 109.1
H3AA C3A H3AB 107.8
C4A C3A C2A 112.57(13)
C4A C3A H3AA 109.1
C4A C3A H3AB 109.1
C3A C4A H4AA 109.6
C3A C4A H4AB 109.6
C3A C4A C5A 110.22(13)
H4AA C4A H4AB 108.1
C5A C4A H4AA 109.6
C5A C4A H4AB 109.6
N1A C5A C4A 108.36(12)
N1A C5A H5A 109.0
N1A C5A C6A 108.71(12)
C4A C5A H5A 109.0
C6A C5A C4A 112.82(12)
C6A C5A H5A 109.0
N2A C6A C5A 123.36(13)
C7A C6A N2A 110.03(13)
C7A C6A C5A 126.55(14)
C23A C7A C8A 131.54(14)
C6A C7A C23A 107.31(14)
C6A C7A C8A 120.96(14)
C7A C8A H8AA 110.0
C7A C8A H8AB 110.0
C7A C8A C9A 108.43(13)
H8AA C8A H8AB 108.4
C9A C8A H8AA 110.0
C9A C8A H8AB 110.0
N1A C9A C8A 110.81(13)
N1A C9A H9AA 109.5
N1A C9A H9AB 109.5
C8A C9A H9AA 109.5
C8A C9A H9AB 109.5
H9AA C9A H9AB 108.1
C1A C10A H10A 109.5
C1A C10A H10B 109.5
C1A C10A H10C 109.5
H10A C10A H10B 109.5
H10A C10A H10C 109.5
H10B C10A H10C 109.5
C21A C20A H20A 119.1
C19A C20A C21A 121.75(19)
C19A C20A H20A 119.1
C20A C19A H19A 121.4
C20A C19A C18A 117.19(19)
C18A C19A H19A 121.4
C2A C14A H14A 107.7
C15A C14A C2A 103.01(14)
C15A C14A H14A 107.7
C16A C14A C2A 117.73(15)
C16A C14A H14A 107.7
C16A C14A C15A 112.61(17)
N2A C18A C23A 107.75(14)
N2A C18A C19A 129.95(16)
C19A C18A C23A 122.29(16)
O1A C15A C14A 107.29(14)
O1A C15A H15A 110.3
O1A C15A H15B 110.3
C14A C15A H15A 110.3
C14A C15A H15B 110.3
H15A C15A H15B 108.5
N1B C18B C23B 108.04(15)
N1B C18B C19B 129.70(16)
C19B C18B C23B 122.26(17)
H17A C17A H17B 120.0
C16A C17A H17A 120.0
C16A C17A H17B 120.0
C21B C20B H20B 119.3
C19B C20B C21B 121.4(2)
C19B C20B H20B 119.3
C15B O1B C1B 107.87(12)
C18B N1B C6B 108.32(14)
C18B N1B H1B 125.6(16)
C6B N1B H1B 125.8(16)
C1B N2B C5B 112.55(12)
C9B N2B C1B 113.38(12)
C9B N2B C5B 110.51(12)
O1B C1B N2B 107.68(12)
O1B C1B C2B 102.77(13)
O1B C1B C10B 106.96(13)
N2B C1B C2B 109.44(12)
N2B C1B C10B 115.33(15)
C10B C1B C2B 113.69(15)
C1B C2B H2B 106.6
C1B C2B C3B 113.67(15)
C1B C2B C14B 103.87(13)
C3B C2B H2B 106.6
C3B C2B C14B 118.63(14)
C14B C2B H2B 106.6
C2B C3B H3BA 109.1
C2B C3B H3BB 109.1
H3BA C3B H3BB 107.8
C4B C3B C2B 112.59(14)
C4B C3B H3BA 109.1
C4B C3B H3BB 109.1
C3B C4B H4BA 109.0
C3B C4B H4BB 109.0
H4BA C4B H4BB 107.8
C5B C4B C3B 112.89(14)
C5B C4B H4BA 109.0
C5B C4B H4BB 109.0
N2B C5B C4B 110.78(13)
N2B C5B H5B 109.2
N2B C5B C6B 107.13(12)
C4B C5B H5B 109.2
C6B C5B C4B 111.35(13)
C6B C5B H5B 109.2
N1B C6B C5B 123.55(14)
C7B C6B N1B 110.06(15)
C7B C6B C5B 126.34(14)
C23B C7B C8B 132.15(15)
C6B C7B C23B 107.11(14)
C6B C7B C8B 120.70(16)
C7B C8B H8BA 109.9
C7B C8B H8BB 109.9
C7B C8B C9B 108.96(14)
H8BA C8B H8BB 108.3
C9B C8B H8BA 109.9
C9B C8B H8BB 109.9
N2B C9B C8B 110.69(14)
N2B C9B H9BA 109.5
N2B C9B H9BB 109.5
C8B C9B H9BA 109.5
C8B C9B H9BB 109.5
H9BA C9B H9BB 108.1
C1B C10B H10D 109.5
C1B C10B H10E 109.5
C1B C10B H10F 109.5
H10D C10B H10E 109.5
H10D C10B H10F 109.5
H10E C10B H10F 109.5
C18B C19B H19B 121.2
C20B C19B C18B 117.64(19)
C20B C19B H19B 121.2
C2B C14B H14B 108.5
C15B C14B C2B 102.69(14)
C15B C14B H14B 108.5
C16B C14B C2B 116.31(14)
C16B C14B H14B 108.5
C16B C14B C15B 111.99(16)
O1B C15B C14B 107.40(14)
O1B C15B H15C 110.2
O1B C15B H15D 110.2
C14B C15B H15C 110.2
C14B C15B H15D 110.2
H15C C15B H15D 108.5
C14A C16A H16A 117.5
C17A C16A C14A 124.9(2)
C17A C16A H16A 117.5
C14B C16B H16B 117.3
C17B C16B C14B 125.5(2)
C17B C16B H16B 117.3
C16B C17B H17C 120.0
C16B C17B H17D 120.0
H17C C17B H17D 120.0

loop_
_geom_bond_atom_site_label_1
_geom_bond_atom_site_label_2
_geom_bond_distance
O1A C1A 1.4355(19)
O1A C15A 1.431(2)
N2A H2A 0.856(18)
N2A C6A 1.3816(19)
N2A C18A 1.380(2)
C23B C22B 1.400(2)
C23B C18B 1.410(2)
C23B C7B 1.437(2)
C23A C22A 1.400(2)
C23A C7A 1.435(2)
C23A C18A 1.411(2)
C22B H22B 0.9300
C22B C21B 1.379(3)
C22A H22A 0.9300
C22A C21A 1.375(3)
C21B H21B 0.9300
C21B C20B 1.391(3)
C21A H21A 0.9300
C21A C20A 1.387(3)
N1A C1A 1.470(2)
N1A C5A 1.4781(18)
N1A C9A 1.4743(19)
C1A C2A 1.534(2)
C1A C10A 1.522(2)
C2A H2AA 0.9800
C2A C3A 1.525(2)
C2A C14A 1.560(2)
C3A H3AA 0.9700
C3A H3AB 0.9700
C3A C4A 1.519(2)
C4A H4AA 0.9700
C4A H4AB 0.9700
C4A C5A 1.521(2)
C5A H5A 0.9800
C5A C6A 1.490(2)
C6A C7A 1.354(2)
C7A C8A 1.491(2)
C8A H8AA 0.9700
C8A H8AB 0.9700
C8A C9A 1.520(2)
C9A H9AA 0.9700
C9A H9AB 0.9700
C10A H10A 0.9600
C10A H10B 0.9600
C10A H10C 0.9600
C20A H20A 0.9300
C20A C19A 1.374(3)
C19A H19A 0.9300
C19A C18A 1.387(2)
C14A H14A 0.9800
C14A C15A 1.525(3)
C14A C16A 1.489(3)
C15A H15A 0.9700
C15A H15B 0.9700
C18B N1B 1.379(2)
C18B C19B 1.390(2)
C17A H17A 0.9300
C17A H17B 0.9300
C17A C16A 1.305(3)
C20B H20B 0.9300
C20B C19B 1.371(3)
O1B C1B 1.4388(18)
O1B C15B 1.434(2)
N1B C6B 1.380(2)
N1B H1B 0.95(3)
N2B C1B 1.474(2)
N2B C5B 1.4823(19)
N2B C9B 1.474(2)
C1B C2B 1.524(2)
C1B C10B 1.515(2)
C2B H2B 0.9800
C2B C3B 1.526(2)
C2B C14B 1.554(2)
C3B H3BA 0.9700
C3B H3BB 0.9700
C3B C4B 1.521(2)
C4B H4BA 0.9700
C4B H4BB 0.9700
C4B C5B 1.517(2)
C5B H5B 0.9800
C5B C6B 1.495(2)
C6B C7B 1.360(2)
C7B C8B 1.494(2)
C8B H8BA 0.9700
C8B H8BB 0.9700
C8B C9B 1.517(3)
C9B H9BA 0.9700
C9B H9BB 0.9700
C10B H10D 0.9600
C10B H10E 0.9600
C10B H10F 0.9600
C19B H19B 0.9300
C14B H14B 0.9800
C14B C15B 1.540(2)
C14B C16B 1.490(2)
C15B H15C 0.9700
C15B H15D 0.9700
C16A H16A 0.9300
C16B H16B 0.9300
C16B C17B 1.300(3)
C17B H17C 0.9300
C17B H17D 0.9300

loop_
_geom_torsion_atom_site_label_1
_geom_torsion_atom_site_label_2
_geom_torsion_atom_site_label_3
_geom_torsion_atom_site_label_4
_geom_torsion
O1A C1A C2A C3A 161.91(13)
O1A C1A C2A C14A 31.92(15)
N2A C6A C7A C23A -0.09(18)
N2A C6A C7A C8A -175.57(14)
C23B C22B C21B C20B 0.3(3)
C23B C18B N1B C6B -1.52(18)
C23B C18B C19B C20B -1.2(3)
C23B C7B C8B C9B 167.29(17)
C23A C22A C21A C20A -0.2(3)
C23A C7A C8A C9A -154.79(16)
C22B C23B C18B N1B -178.68(14)
C22B C23B C18B C19B 1.8(2)
C22B C23B C7B C6B 179.26(18)
C22B C23B C7B C8B -3.0(3)
C22B C21B C20B C19B 0.3(3)
C22A C23A C7A C6A -179.28(19)
C22A C23A C7A C8A -4.5(3)
C22A C23A C18A N2A 179.51(15)
C22A C23A C18A C19A -0.7(2)
C22A C21A C20A C19A -0.2(4)
C21B C20B C19B C18B 0.2(3)
C21A C20A C19A C18A 0.2(3)
N1A C1A C2A C3A 46.95(18)
N1A C1A C2A C14A -83.04(15)
N1A C5A C6A N2A -174.26(13)
N1A C5A C6A C7A 8.9(2)
C1A O1A C15A C14A 33.60(18)
C1A N1A C5A C4A 66.96(15)
C1A N1A C5A C6A -170.10(12)
C1A N1A C9A C8A -165.62(13)
C1A C2A C3A C4A -43.5(2)
C1A C2A C14A C15A -12.23(16)
C1A C2A C14A C16A 112.32(18)
C2A C3A C4A C5A 49.53(19)
C2A C14A C15A O1A -11.80(18)
C2A C14A C16A C17A 102.2(2)
C3A C2A C14A C15A -140.60(15)
C3A C2A C14A C16A -16.0(2)
C3A C4A C5A N1A -60.56(17)
C3A C4A C5A C6A 179.03(13)
C4A C5A C6A N2A -54.05(19)
C4A C5A C6A C7A 129.10(16)
C5A N1A C1A O1A -170.61(11)
C5A N1A C1A C2A -58.93(16)
C5A N1A C1A C10A 71.25(17)
C5A N1A C9A C8A 66.87(17)
C5A C6A C7A C23A 177.12(14)
C5A C6A C7A C8A 1.6(2)
C6A N2A C18A C23A -0.15(17)
C6A N2A C18A C19A -179.89(17)
C6A C7A C8A C9A 19.4(2)
C7A C23A C22A C21A 179.82(19)
C7A C23A C18A N2A 0.10(17)
C7A C23A C18A C19A 179.86(16)
C7A C8A C9A N1A -51.71(18)
C9A N1A C1A O1A 61.18(16)
C9A N1A C1A C2A 172.87(13)
C9A N1A C1A C10A -56.96(18)
C9A N1A C5A C4A -164.96(13)
C9A N1A C5A C6A -42.02(16)
C10A C1A C2A C3A -83.80(18)
C10A C1A C2A C14A 146.21(14)
C20A C19A C18A N2A -179.96(18)
C20A C19A C18A C23A 0.3(3)
C14A C2A C3A C4A 79.62(19)
C18A N2A C6A C5A -177.16(13)
C18A N2A C6A C7A 0.15(18)
C18A C23A C22A C21A 0.6(3)
C18A C23A C7A C6A -0.01(17)
C18A C23A C7A C8A 174.81(17)
C15A O1A C1A N1A 75.24(16)
C15A O1A C1A C2A -40.85(16)
C15A O1A C1A C10A -160.90(15)
C15A C14A C16A C17A -138.1(2)
C18B C23B C22B C21B -1.3(2)
C18B C23B C7B C6B -1.05(18)
C18B C23B C7B C8B 176.71(17)
C18B N1B C6B C5B -176.62(14)
C18B N1B C6B C7B 0.86(18)
O1B C1B C2B C3B -166.86(13)
O1B C1B C2B C14B -36.54(15)
N1B C18B C19B C20B 179.39(17)
N1B C6B C7B C23B 0.14(18)
N1B C6B C7B C8B -177.93(15)
N2B C1B C2B C3B -52.65(18)
N2B C1B C2B C14B 77.67(15)
N2B C5B C6B N1B 160.47(14)
N2B C5B C6B C7B -16.6(2)
C1B O1B C15B C14B -26.00(19)
C1B N2B C5B C4B -60.14(17)
C1B N2B C5B C6B 178.23(12)
C1B N2B C9B C8B 161.56(13)
C1B C2B C3B C4B 46.4(2)
C1B C2B C14B C15B 20.92(17)
C1B C2B C14B C16B -101.74(17)
C2B C3B C4B C5B -45.7(2)
C2B C14B C15B O1B 1.91(19)
C2B C14B C16B C17B -104.3(2)
C3B C2B C14B C15B 148.21(16)
C3B C2B C14B C16B 25.6(2)
C3B C4B C5B N2B 51.94(19)
C3B C4B C5B C6B 171.06(14)
C4B C5B C6B N1B 39.2(2)
C4B C5B C6B C7B -137.86(17)
C5B N2B C1B O1B 170.81(12)
C5B N2B C1B C2B 59.80(17)
C5B N2B C1B C10B -69.88(17)
C5B N2B C9B C8B -71.01(17)
C5B C6B C7B C23B 177.53(15)
C5B C6B C7B C8B -0.5(3)
C6B C7B C8B C9B -15.2(2)
C7B C23B C22B C21B 178.32(18)
C7B C23B C18B N1B 1.58(18)
C7B C23B C18B C19B -177.91(15)
C7B C8B C9B N2B 49.29(19)
C9B N2B C1B O1B -62.83(16)
C9B N2B C1B C2B -173.84(13)
C9B N2B C1B C10B 56.48(18)
C9B N2B C5B C4B 171.98(13)
C9B N2B C5B C6B 50.34(16)
C10B C1B C2B C3B 77.92(18)
C10B C1B C2B C14B -151.76(14)
C19B C18B N1B C6B 177.92(17)
C14B C2B C3B C4B -76.1(2)
C15B O1B C1B N2B -76.24(16)
C15B O1B C1B C2B 39.26(16)
C15B O1B C1B C10B 159.25(16)
C15B C14B C16B C17B 138.1(2)
C16A C14A C15A O1A -139.64(16)
C16B C14B C15B O1B 127.42(16)
